data_1515274
loop_
_publ_author_name
'Higashino, Tomohiro'
'Osuka, Atsuhiro'

_publ_section_title
;
 Phosphorus complexes of a triply-fused [24]pentaphyrin
;
_journal_issue 1
_journal_name_full 'Chemical Science'
_journal_page_first 103
_journal_paper_doi 10.1039/c1sc00653c
_journal_volume 3
_journal_year 2012
_chemical_formula_moiety 'C55 H8 F24 N5 O P, C2 H3 N, 0.75(C Cl4), 0.5(O) '
_chemical_formula_sum 'C57.75 H11 Cl3 F24 N6 O1.5 P'
_chemical_formula_weight 1405.92
_chemical_name_systematic
;
?
;
_space_group_IT_number 2
_symmetry_cell_setting triclinic
_symmetry_Int_Tables_number 2
_symmetry_space_group_name_Hall '-P 1'
_symmetry_space_group_name_H-M 'P -1'
_atom_sites_solution_hydrogens geom
_atom_sites_solution_primary direct
_atom_sites_solution_secondary difmap
_audit_creation_method SHELXL-97
_cell_angle_alpha 85.568(3)
_cell_angle_beta 88.271(3)
_cell_angle_gamma 76.766(3)
_cell_formula_units_Z 2
_cell_length_a 10.1849(5)
_cell_length_b 14.9773(8)
_cell_length_c 17.6759(10)
_cell_measurement_reflns_used 11301
_cell_measurement_temperature 93(2)
_cell_measurement_theta_max 68.09
_cell_measurement_theta_min 3.04
_cell_volume 2616.7(2)
_computing_structure_refinement 'SHELXL-97 (Sheldrick, 1997)'
_computing_structure_solution 'SHELXS-97 (Sheldrick, 1990)'
_diffrn_ambient_temperature 93(2)
_diffrn_detector_area_resol_mean 10.0
_diffrn_measured_fraction_theta_full 0.972
_diffrn_measured_fraction_theta_max 0.972
_diffrn_measurement_device_type 'RIGAKU RAXIS-RAPID'
_diffrn_measurement_method \w
_diffrn_radiation_monochromator graphite
_diffrn_radiation_source 'fine-focus sealed tube'
_diffrn_radiation_type CuK\a
_diffrn_radiation_wavelength 1.54187
_diffrn_reflns_av_R_equivalents 0.1076
_diffrn_reflns_av_sigmaI/netI 0.1437
_diffrn_reflns_limit_h_max 11
_diffrn_reflns_limit_h_min -11
_diffrn_reflns_limit_k_max 16
_diffrn_reflns_limit_k_min -16
_diffrn_reflns_limit_l_max 19
_diffrn_reflns_limit_l_min -19
_diffrn_reflns_number 21103
_diffrn_reflns_theta_full 59.99
_diffrn_reflns_theta_max 59.99
_diffrn_reflns_theta_min 3.04
_exptl_absorpt_coefficient_mu 3.150
_exptl_absorpt_correction_T_max 0.8584
_exptl_absorpt_correction_T_min 0.5714
_exptl_absorpt_correction_type multi-scan
_exptl_crystal_colour brown
_exptl_crystal_density_diffrn 1.784
_exptl_crystal_density_method 'not measured'
_exptl_crystal_F_000 1387
_exptl_crystal_size_max 0.20
_exptl_crystal_size_mid 0.10
_exptl_crystal_size_min 0.05
_refine_diff_density_max 0.615
_refine_diff_density_min -0.658
_refine_diff_density_rms 0.114
_refine_ls_extinction_method none
_refine_ls_goodness_of_fit_ref 1.076
_refine_ls_hydrogen_treatment constr
_refine_ls_matrix_type full
_refine_ls_number_parameters 857
_refine_ls_number_reflns 7529
_refine_ls_number_restraints 8
_refine_ls_restrained_S_all 1.077
_refine_ls_R_factor_all 0.1922
_refine_ls_R_factor_gt 0.1190
_refine_ls_shift/su_max 0.000
_refine_ls_shift/su_mean 0.000
_refine_ls_structure_factor_coef Fsqd
_refine_ls_weighting_details 'calc w=1/[\s^2^(Fo^2^)+(0.2000P)^2^+0.0000P] where P=(Fo^2^+2Fc^2^)/3'
_refine_ls_weighting_scheme calc
_refine_ls_wR_factor_gt 0.2902
_refine_ls_wR_factor_ref 0.3747
_reflns_number_gt 3480
_reflns_number_total 7529
_reflns_threshold_expression >2sigma(I)
_cod_data_source_file c1sc00653c.txt
_cod_data_source_block 0901hi
_cod_depositor_comments
;
The following automatic conversions were performed:

'_symmetry_cell_setting' value 'Triclinic' changed to 'triclinic'
according to
/usr/data/users/saulius/automatic-downloads/retrospective/RSC/lib/dictionaries/cif_core.dic
dictionary named 'cif_core.dic' version 2.4.2 from 2011-04-26.

Automatic conversion script
Id: cif_fix_values 2281 2013-09-26 08:29:07Z andrius 
;
_cod_original_sg_symbol_H-M P-1
_cod_original_formula_sum 'C57.75 H11 Cl3 F24 N6 O1.50 P'
_cod_database_code 1515274

loop_
_symmetry_equiv_pos_as_xyz
'x, y, z'
'-x, -y, -z'

loop_
_atom_site_label
_atom_site_type_symbol
_atom_site_fract_x
_atom_site_fract_y
_atom_site_fract_z
_atom_site_U_iso_or_equiv
_atom_site_adp_type
_atom_site_occupancy
_atom_site_symmetry_multiplicity
_atom_site_calc_flag
_atom_site_refinement_flags
_atom_site_disorder_assembly
_atom_site_disorder_group
C1 C 0.2691(9) 0.8831(8) 0.2416(6) 0.063(3) Uani 1 1 d . . .
C2 C 0.2114(10) 0.9643(8) 0.2762(6) 0.068(3) Uani 1 1 d . . .
H2 H 0.2422 1.0197 0.2705 0.082 Uiso 1 1 calc R . .
C3 C 0.1011(11) 0.9503(8) 0.3205(7) 0.071(3) Uani 1 1 d . . .
H3 H 0.0465 0.9940 0.3512 0.085 Uiso 1 1 calc R . .
C4 C 0.0845(10) 0.8651(8) 0.3126(6) 0.058(3) Uani 1 1 d . . .
C5 C -0.0280(10) 0.8231(7) 0.3388(6) 0.056(3) Uani 1 1 d . . .
C6 C -0.0237(10) 0.7336(8) 0.3279(6) 0.061(3) Uani 1 1 d . . .
C7 C -0.1239(11) 0.6744(7) 0.3445(8) 0.081(4) Uani 1 1 d . . .
H7 H -0.1896 0.6829 0.3029 0.097 Uiso 1 1 calc R . .
H7A H -0.1736 0.6896 0.3926 0.097 Uiso 1 1 calc R . .
C8 C -0.0371(9) 0.5743(7) 0.3510(7) 0.066(3) Uani 1 1 d . . .
H8 H -0.0263 0.5497 0.4046 0.079 Uiso 1 1 calc R . .
H8A H -0.0774 0.5331 0.3225 0.079 Uiso 1 1 calc R . .
C9 C 0.0969(10) 0.5853(7) 0.3157(6) 0.059(3) Uani 1 1 d . . .
C10 C 0.2129(9) 0.5188(7) 0.3076(6) 0.054(2) Uani 1 1 d . . .
C11 C 0.3366(10) 0.5430(7) 0.2827(5) 0.054(2) Uani 1 1 d . . .
C12 C 0.3448(9) 0.6337(7) 0.2580(6) 0.057(3) Uani 1 1 d . . .
C13 C 0.4788(10) 0.6297(6) 0.2352(6) 0.056(3) Uani 1 1 d . . .
C14 C 0.5496(10) 0.5303(7) 0.2494(6) 0.059(3) Uani 1 1 d . . .
C15 C 0.6792(10) 0.4791(7) 0.2294(6) 0.061(3) Uani 1 1 d . . .
C16 C 0.7814(9) 0.5152(7) 0.1950(6) 0.058(3) Uani 1 1 d . . .
C17 C 0.9150(10) 0.4736(7) 0.1664(6) 0.067(3) Uani 1 1 d . . .
H17 H 0.9601 0.4108 0.1746 0.080 Uiso 1 1 calc R . .
C18 C 0.9657(11) 0.5415(7) 0.1247(7) 0.068(3) Uani 1 1 d . . .
H18 H 1.0491 0.5324 0.0975 0.082 Uiso 1 1 calc R . .
C19 C 0.8701(10) 0.6275(7) 0.1301(6) 0.063(3) Uani 1 1 d . . .
C20 C 0.8322(9) 0.7235(7) 0.1036(6) 0.057(3) Uani 1 1 d . . .
C21 C 0.7054(10) 0.7546(8) 0.1332(6) 0.067(3) Uani 1 1 d . . .
C22 C 0.6657(12) 0.6815(8) 0.1771(7) 0.073(3) Uani 1 1 d . . .
C23 C 0.5401(12) 0.6982(7) 0.2041(6) 0.066(3) Uani 1 1 d . . .
C24 C 0.4867(10) 0.7991(8) 0.1791(6) 0.062(3) Uani 1 1 d . . .
C25 C 0.3806(9) 0.8732(6) 0.1922(6) 0.057(3) Uani 1 1 d . . .
C26 C -0.1481(9) 0.8830(6) 0.3711(5) 0.051(2) Uani 1 1 d . . .
C27 C -0.1454(10) 0.9222(7) 0.4373(6) 0.057(3) Uani 1 1 d . . .
C28 C -0.2549(11) 0.9842(7) 0.4642(6) 0.060(3) Uani 1 1 d . . .
C29 C -0.3727(11) 1.0084(7) 0.4236(6) 0.061(3) Uani 1 1 d . . .
C30 C -0.3805(9) 0.9672(8) 0.3598(7) 0.066(3) Uani 1 1 d . . .
C31 C -0.2718(9) 0.9071(7) 0.3312(6) 0.057(3) Uani 1 1 d . . .
C32 C 0.2143(9) 0.4202(7) 0.3258(6) 0.059(3) Uani 1 1 d . . .
C33 C 0.2377(11) 0.3577(9) 0.2690(7) 0.070(3) Uani 1 1 d . . .
C34 C 0.2470(12) 0.2641(9) 0.2851(8) 0.080(3) Uani 1 1 d . . .
C35 C 0.2256(11) 0.2309(8) 0.3567(8) 0.071(3) Uani 1 1 d . . .
C36 C 0.1996(12) 0.2901(9) 0.4139(8) 0.076(3) Uani 1 1 d . . .
C37 C 0.1938(12) 0.3830(8) 0.3983(7) 0.074(3) Uani 1 1 d . . .
C38 C 0.7070(11) 0.3773(7) 0.2470(6) 0.059(3) Uani 1 1 d . . .
C39 C 0.6402(10) 0.3233(7) 0.2124(6) 0.059(3) Uani 1 1 d . . .
C40 C 0.6660(12) 0.2297(9) 0.2264(7) 0.074(3) Uani 1 1 d . . .
C41 C 0.7628(11) 0.1870(7) 0.2779(7) 0.066(3) Uani 1 1 d . . .
C42 C 0.8325(11) 0.2381(8) 0.3140(7) 0.074(3) Uani 1 1 d . . .
C43 C 0.8049(11) 0.3313(8) 0.2994(7) 0.067(3) Uani 1 1 d . . .
C44 C 0.9187(9) 0.7678(7) 0.0516(6) 0.055(3) Uani 1 1 d . . .
C45 C 0.9475(10) 0.7380(7) -0.0205(6) 0.060(3) Uani 1 1 d . . .
C46 C 1.0234(11) 0.7819(7) -0.0741(7) 0.063(3) Uani 1 1 d . . .
C47 C 1.0781(10) 0.8495(7) -0.0482(6) 0.060(3) Uani 1 1 d . . .
C48 C 1.0527(10) 0.8790(7) 0.0240(7) 0.061(3) Uani 1 1 d . . .
C49 C 0.9739(10) 0.8360(7) 0.0723(6) 0.059(3) Uani 1 1 d . . .
C50 C 0.4178(10) 0.9502(7) 0.1478(6) 0.057(3) Uani 1 1 d . . .
C51 C 0.3490(12) 1.0413(8) 0.1267(7) 0.069(3) Uani 1 1 d . . .
C52 C 0.4127(11) 1.1010(8) 0.0858(7) 0.069(3) Uani 1 1 d . . .
C53 C 0.5438(11) 1.0709(7) 0.0620(6) 0.064(3) Uani 1 1 d . . .
C54 C 0.6141(10) 0.9815(8) 0.0753(6) 0.058(3) Uani 1 1 d . . .
C55 C 0.5472(10) 0.9213(7) 0.1178(6) 0.057(3) Uani 1 1 d . . .
N1 N 0.1883(8) 0.8204(6) 0.2658(5) 0.058(2) Uani 1 1 d . . .
N2 N 0.0912(7) 0.6772(5) 0.2952(5) 0.060(2) Uani 1 1 d . . .
N3 N 0.4570(8) 0.4819(6) 0.2774(5) 0.058(2) Uani 1 1 d . . .
N4 N 0.7642(8) 0.6065(6) 0.1737(5) 0.063(2) Uani 1 1 d . . .
N5 N 0.5916(8) 0.8264(5) 0.1354(5) 0.059(2) Uani 1 1 d . . .
F1 F -0.0324(5) 0.9011(4) 0.4792(3) 0.0716(17) Uani 1 1 d . . .
F2 F -0.2493(6) 1.0238(4) 0.5298(3) 0.0737(17) Uani 1 1 d . . .
F3 F -0.4795(6) 1.0717(4) 0.4492(4) 0.0785(19) Uani 1 1 d . . .
F4 F -0.4958(6) 0.9929(4) 0.3175(4) 0.086(2) Uani 1 1 d . . .
F5 F -0.2819(6) 0.8722(4) 0.2655(3) 0.0742(17) Uani 1 1 d . . .
F6 F 0.2543(6) 0.3896(4) 0.1972(4) 0.0759(17) Uani 1 1 d . . .
F7 F 0.2710(7) 0.2089(4) 0.2278(4) 0.088(2) Uani 1 1 d . . .
F8 F 0.2329(7) 0.1415(5) 0.3714(4) 0.092(2) Uani 1 1 d . . .
F9 F 0.1779(9) 0.2582(5) 0.4846(4) 0.107(2) Uani 1 1 d . . .
F10 F 0.1675(7) 0.4374(4) 0.4567(4) 0.0855(19) Uani 1 1 d . . .
F11 F 0.5490(6) 0.3600(4) 0.1594(3) 0.0731(17) Uani 1 1 d . . .
F12 F 0.5985(6) 0.1780(4) 0.1920(4) 0.0828(19) Uani 1 1 d . . .
F13 F 0.7928(6) 0.0944(4) 0.2911(4) 0.088(2) Uani 1 1 d . . .
F14 F 0.9308(7) 0.1964(5) 0.3647(4) 0.100(2) Uani 1 1 d . . .
F15 F 0.8745(6) 0.3796(4) 0.3373(4) 0.0837(19) Uani 1 1 d . . .
F16 F 0.8968(5) 0.6716(4) -0.0458(3) 0.0635(15) Uani 1 1 d . . .
F17 F 1.0450(6) 0.7566(4) -0.1442(3) 0.0700(16) Uani 1 1 d . . .
F18 F 1.1509(6) 0.8939(4) -0.0985(3) 0.0702(16) Uani 1 1 d . . .
F19 F 1.1086(5) 0.9449(4) 0.0460(3) 0.0676(16) Uani 1 1 d . . .
F20 F 0.9456(5) 0.8687(4) 0.1420(3) 0.0639(15) Uani 1 1 d . . .
F21 F 0.2173(5) 1.0716(4) 0.1443(4) 0.0711(17) Uani 1 1 d . . .
F22 F 0.3483(6) 1.1869(4) 0.0659(4) 0.0744(17) Uani 1 1 d . . .
F23 F 0.6026(6) 1.1309(4) 0.0189(4) 0.0708(16) Uani 1 1 d . . .
F24 F 0.7370(5) 0.9515(4) 0.0451(3) 0.0682(16) Uani 1 1 d . . .
P1 P 0.1985(3) 0.71529(19) 0.23289(17) 0.0625(8) Uani 1 1 d . . .
O1 O 0.1696(7) 0.7201(5) 0.1521(4) 0.0673(19) Uani 1 1 d . . .
Cl1 Cl 0.5363(6) 0.5911(4) 0.4300(3) 0.129(3) Uani 0.749(8) 1 d P A 1
Cl2 Cl 0.4662(5) 0.6769(5) 0.5686(3) 0.128(3) Uani 0.749(8) 1 d P A 1
C60 C 0.438(2) 0.6865(10) 0.4626(12) 0.113(8) Uani 0.749(8) 1 d P A 1
Cl3 Cl 0.4418(9) 0.7809(5) 0.4126(5) 0.160(3) Uani 0.749(8) 1 d P A 1
Cl4 Cl 0.2654(6) 0.6682(8) 0.4650(4) 0.214(5) Uani 0.749(8) 1 d P A 1
O2 O 0.248(3) 0.769(2) 0.505(2) 0.089(10) Uiso 0.251(8) 1 d P A 2
O3 O 0.527(3) 0.769(2) 0.447(2) 0.077(10) Uiso 0.251(8) 1 d P A 2
C56 C 0.415(5) 0.627(2) 0.018(3) 0.27(2) Uani 1 1 d DU . .
C57 C 0.558(5) 0.594(2) 0.0325(13) 0.378(12) Uani 1 1 d D . .
H19 H 0.5734 0.5871 0.0873 0.568 Uiso 1 1 calc R . .
H20 H 0.6071 0.6379 0.0085 0.568 Uiso 1 1 calc R . .
H21 H 0.5903 0.5340 0.0111 0.568 Uiso 1 1 calc R . .
N6 N 0.316(3) 0.605(3) 0.006(2) 0.64(6) Uani 1 1 d D . .

loop_
_atom_site_aniso_label
_atom_site_aniso_U_11
_atom_site_aniso_U_22
_atom_site_aniso_U_33
_atom_site_aniso_U_23
_atom_site_aniso_U_13
_atom_site_aniso_U_12
C1 0.038(5) 0.067(7) 0.081(8) -0.009(6) 0.000(5) -0.005(5)
C2 0.057(7) 0.066(7) 0.075(8) -0.003(6) 0.000(5) 0.001(6)
C3 0.071(7) 0.051(7) 0.091(9) -0.019(6) -0.003(6) -0.009(6)
C4 0.049(6) 0.067(7) 0.057(6) -0.010(5) -0.002(5) -0.007(5)
C5 0.053(6) 0.046(6) 0.067(7) -0.012(5) -0.012(5) -0.004(5)
C6 0.059(6) 0.065(7) 0.066(7) -0.010(6) -0.007(5) -0.024(6)
C7 0.052(6) 0.058(7) 0.126(11) -0.023(7) 0.004(6) 0.003(6)
C8 0.048(6) 0.062(7) 0.086(8) -0.013(6) 0.015(5) -0.008(5)
C9 0.062(6) 0.046(6) 0.071(7) -0.014(5) 0.013(5) -0.015(5)
C10 0.048(5) 0.048(6) 0.064(7) -0.008(5) 0.003(5) -0.008(5)
C11 0.057(6) 0.044(6) 0.056(6) 0.002(5) -0.001(5) -0.005(5)
C12 0.032(5) 0.059(7) 0.072(7) 0.005(5) -0.009(4) 0.001(5)
C13 0.067(7) 0.034(5) 0.059(6) 0.003(5) -0.011(5) 0.002(5)
C14 0.050(6) 0.053(7) 0.070(7) -0.008(5) 0.000(5) -0.006(5)
C15 0.047(6) 0.046(6) 0.082(7) -0.004(5) 0.000(5) 0.003(5)
C16 0.044(6) 0.060(7) 0.066(7) 0.001(5) -0.006(5) -0.005(5)
C17 0.069(7) 0.038(6) 0.083(8) 0.001(5) 0.001(6) 0.007(5)
C18 0.073(7) 0.049(7) 0.079(8) 0.002(6) -0.006(6) -0.008(6)
C19 0.057(6) 0.058(7) 0.070(7) 0.003(6) -0.011(5) -0.008(5)
C20 0.047(6) 0.051(6) 0.071(7) 0.002(5) 0.000(5) -0.010(5)
C21 0.049(6) 0.074(8) 0.075(8) -0.021(6) -0.002(5) -0.006(6)
C22 0.066(7) 0.060(8) 0.088(9) 0.000(6) 0.006(6) -0.010(6)
C23 0.082(8) 0.038(6) 0.082(8) -0.006(5) 0.022(6) -0.023(6)
C24 0.050(6) 0.073(8) 0.065(7) -0.008(6) -0.002(5) -0.016(6)
C25 0.045(6) 0.038(6) 0.085(8) 0.000(5) -0.011(5) 0.001(4)
C26 0.057(6) 0.040(6) 0.057(6) -0.004(5) -0.005(5) -0.015(5)
C27 0.056(6) 0.048(6) 0.063(7) -0.012(5) -0.013(5) -0.001(5)
C28 0.076(7) 0.059(7) 0.043(6) -0.010(5) -0.005(5) -0.010(6)
C29 0.066(7) 0.046(6) 0.065(7) -0.014(5) 0.004(5) -0.001(5)
C30 0.030(5) 0.076(8) 0.088(8) -0.015(7) -0.012(5) -0.001(5)
C31 0.048(6) 0.062(7) 0.058(6) -0.016(5) -0.015(5) -0.003(5)
C32 0.049(6) 0.053(7) 0.070(7) -0.003(6) 0.000(5) 0.000(5)
C33 0.059(7) 0.070(9) 0.077(9) 0.000(7) -0.006(6) -0.006(6)
C34 0.079(8) 0.063(9) 0.095(10) -0.024(8) 0.001(7) -0.005(6)
C35 0.071(7) 0.059(8) 0.079(9) 0.000(7) -0.013(6) -0.005(6)
C36 0.085(8) 0.067(8) 0.079(9) 0.012(7) -0.022(6) -0.028(7)
C37 0.092(9) 0.066(8) 0.069(8) -0.009(7) -0.019(6) -0.028(7)
C38 0.071(7) 0.044(6) 0.061(7) -0.012(5) -0.009(5) -0.008(5)
C39 0.049(6) 0.046(7) 0.076(8) 0.002(6) -0.011(5) 0.001(5)
C40 0.074(8) 0.078(9) 0.076(8) -0.034(7) -0.003(6) -0.019(7)
C41 0.075(8) 0.043(7) 0.077(8) -0.007(6) -0.005(6) -0.003(6)
C42 0.060(7) 0.069(8) 0.087(9) 0.010(7) -0.019(6) -0.007(6)
C43 0.072(7) 0.054(7) 0.077(8) -0.002(6) -0.009(6) -0.019(6)
C44 0.045(5) 0.052(6) 0.067(7) -0.008(5) -0.004(5) -0.005(5)
C45 0.050(6) 0.050(6) 0.078(8) -0.012(6) -0.013(5) -0.003(5)
C46 0.067(7) 0.048(7) 0.072(8) -0.012(6) -0.008(6) -0.004(5)
C47 0.051(6) 0.062(7) 0.061(7) -0.002(6) -0.005(5) -0.006(5)
C48 0.054(6) 0.052(6) 0.087(8) -0.020(6) -0.010(5) -0.029(5)
C49 0.055(6) 0.050(6) 0.072(8) -0.009(6) -0.011(5) -0.006(5)
C50 0.056(6) 0.054(7) 0.059(6) 0.004(5) -0.005(5) -0.009(5)
C51 0.068(7) 0.055(7) 0.082(8) -0.005(6) -0.012(6) -0.006(6)
C52 0.060(7) 0.069(8) 0.074(8) -0.008(6) -0.011(6) -0.003(6)
C53 0.065(7) 0.052(7) 0.075(8) -0.004(6) -0.004(6) -0.015(6)
C54 0.046(6) 0.068(7) 0.061(7) -0.009(6) -0.005(5) -0.012(5)
C55 0.064(7) 0.061(7) 0.053(6) -0.014(5) -0.003(5) -0.023(6)
N1 0.048(5) 0.065(6) 0.063(5) -0.012(4) -0.003(4) -0.010(4)
N2 0.042(5) 0.039(5) 0.097(7) -0.015(4) 0.020(4) -0.003(4)
N3 0.046(5) 0.055(5) 0.065(5) -0.006(4) -0.002(4) 0.006(4)
N4 0.062(6) 0.045(5) 0.078(6) -0.004(4) 0.008(5) -0.008(4)
N5 0.049(5) 0.043(5) 0.077(6) -0.010(4) 0.002(4) 0.009(4)
F1 0.063(4) 0.068(4) 0.081(4) -0.020(3) -0.015(3) -0.003(3)
F2 0.067(4) 0.073(4) 0.078(4) -0.019(3) -0.007(3) -0.006(3)
F3 0.061(4) 0.069(4) 0.099(5) -0.018(4) 0.010(3) 0.001(3)
F4 0.060(4) 0.078(4) 0.113(5) -0.025(4) -0.020(3) 0.002(3)
F5 0.069(4) 0.073(4) 0.078(4) -0.026(3) -0.011(3) -0.004(3)
F6 0.086(4) 0.058(4) 0.080(5) -0.013(3) 0.002(3) -0.009(3)
F7 0.092(5) 0.067(4) 0.104(5) -0.025(4) 0.003(4) -0.011(3)
F8 0.093(5) 0.056(4) 0.122(6) -0.005(4) -0.007(4) -0.008(4)
F9 0.177(8) 0.077(5) 0.076(5) 0.012(4) -0.017(5) -0.053(5)
F10 0.117(5) 0.075(4) 0.070(4) -0.016(4) 0.003(4) -0.029(4)
F11 0.065(4) 0.073(4) 0.079(4) -0.015(3) -0.012(3) -0.007(3)
F12 0.076(4) 0.069(4) 0.109(5) -0.029(4) 0.000(4) -0.022(3)
F13 0.082(4) 0.056(4) 0.126(6) -0.003(4) -0.005(4) -0.014(3)
F14 0.090(5) 0.074(5) 0.132(6) 0.020(4) -0.048(4) -0.013(4)
F15 0.080(4) 0.062(4) 0.107(5) 0.001(4) -0.031(4) -0.011(3)
F16 0.062(3) 0.058(4) 0.072(4) -0.014(3) 0.006(3) -0.015(3)
F17 0.076(4) 0.063(4) 0.069(4) -0.014(3) 0.001(3) -0.008(3)
F18 0.065(4) 0.065(4) 0.079(4) 0.000(3) 0.003(3) -0.012(3)
F19 0.058(3) 0.072(4) 0.075(4) -0.014(3) -0.002(3) -0.015(3)
F20 0.066(4) 0.069(4) 0.059(4) -0.011(3) -0.001(3) -0.018(3)
F21 0.053(3) 0.058(4) 0.098(5) -0.005(3) -0.006(3) -0.004(3)
F22 0.070(4) 0.053(4) 0.092(5) 0.009(3) -0.015(3) -0.001(3)
F23 0.069(4) 0.054(4) 0.086(4) 0.006(3) -0.007(3) -0.010(3)
F24 0.062(4) 0.066(4) 0.074(4) -0.002(3) 0.001(3) -0.010(3)
P1 0.0567(16) 0.0522(17) 0.076(2) -0.0095(14) -0.0069(13) -0.0050(13)
O1 0.067(4) 0.072(5) 0.061(5) -0.012(4) -0.010(3) -0.008(4)
Cl1 0.175(5) 0.095(4) 0.096(4) -0.016(3) -0.039(3) 0.021(4)
Cl2 0.077(3) 0.213(7) 0.094(4) -0.071(4) -0.015(2) -0.010(3)
C60 0.162(18) 0.029(9) 0.145(17) -0.025(9) -0.115(14) 0.004(9)
Cl3 0.223(8) 0.107(5) 0.155(6) -0.033(4) -0.025(6) -0.035(5)
Cl4 0.099(4) 0.452(16) 0.099(5) -0.036(7) -0.013(3) -0.075(6)
C56 0.35(3) 0.29(3) 0.21(3) -0.11(2) -0.01(2) -0.08(3)
C57 0.85(5) 0.40(3) 0.071(14) -0.07(2) 0.06(3) -0.501
N6 0.29(4) 1.02(12) 0.28(4) 0.31(6) 0.11(3) 0.39(6)

loop_
_atom_type_symbol
_atom_type_description
_atom_type_scat_dispersion_real
_atom_type_scat_dispersion_imag
_atom_type_scat_source
C C 0.0181 0.0091 'International Tables Vol C Tables 4.2.6.8 and 6.1.1.4'
H H 0.0000 0.0000 'International Tables Vol C Tables 4.2.6.8 and 6.1.1.4'
N N 0.0311 0.0180 'International Tables Vol C Tables 4.2.6.8 and 6.1.1.4'
F F 0.0727 0.0534 'International Tables Vol C Tables 4.2.6.8 and 6.1.1.4'
P P 0.2955 0.4335 'International Tables Vol C Tables 4.2.6.8 and 6.1.1.4'
O O 0.0492 0.0322 'International Tables Vol C Tables 4.2.6.8 and 6.1.1.4'
Cl Cl 0.3639 0.7018 'International Tables Vol C Tables 4.2.6.8 and 6.1.1.4'

loop_
_geom_angle_atom_site_label_1
_geom_angle_atom_site_label_2
_geom_angle_atom_site_label_3
_geom_angle
C25 C1 C2 124.1(10)
C25 C1 N1 130.5(10)
C2 C1 N1 105.3(9)
C3 C2 C1 108.8(10)
C3 C2 H2 125.6
C1 C2 H2 125.6
C4 C3 C2 109.0(10)
C4 C3 H3 125.5
C2 C3 H3 125.5
C3 C4 N1 108.5(10)
C3 C4 C5 129.3(9)
N1 C4 C5 121.9(9)
C6 C5 C26 121.6(9)
C6 C5 C4 120.5(9)
C26 C5 C4 117.7(8)
C5 C6 N2 121.1(9)
C5 C6 C7 132.3(10)
N2 C6 C7 106.6(9)
C6 C7 C8 104.6(8)
C6 C7 H7 110.8
C8 C7 H7 110.8
C6 C7 H7A 110.8
C8 C7 H7A 110.8
H7 C7 H7A 108.9
C9 C8 C7 102.6(9)
C9 C8 H8 111.2
C7 C8 H8 111.2
C9 C8 H8A 111.2
C7 C8 H8A 111.2
H8 C8 H8A 109.2
C10 C9 N2 121.8(9)
C10 C9 C8 128.2(9)
N2 C9 C8 109.9(8)
C9 C10 C11 120.8(9)
C9 C10 C32 120.8(9)
C11 C10 C32 118.4(8)
N3 C11 C12 112.4(9)
N3 C11 C10 124.4(9)
C12 C11 C10 123.2(8)
C13 C12 C11 106.8(8)
C13 C12 P1 129.8(8)
C11 C12 P1 119.7(7)
C23 C13 C12 130.6(9)
C23 C13 C14 124.5(10)
C12 C13 C14 104.9(9)
N3 C14 C15 117.5(9)
N3 C14 C13 108.5(8)
C15 C14 C13 133.1(10)
C16 C15 C14 125.7(10)
C16 C15 C38 117.6(9)
C14 C15 C38 116.8(9)
N4 C16 C15 122.0(9)
N4 C16 C17 104.5(9)
C15 C16 C17 133.1(10)
C18 C17 C16 108.5(9)
C18 C17 H17 125.8
C16 C17 H17 125.8
C17 C18 C19 108.0(10)
C17 C18 H18 126.0
C19 C18 H18 126.0
N4 C19 C18 105.1(9)
N4 C19 C20 108.0(9)
C18 C19 C20 146.4(10)
C21 C20 C19 104.9(10)
C21 C20 C44 132.5(10)
C19 C20 C44 122.5(9)
C20 C21 N5 147.1(12)
C20 C21 C22 109.4(10)
N5 C21 C22 103.3(9)
N4 C22 C23 134.4(11)
N4 C22 C21 108.3(10)
C23 C22 C21 116.7(10)
C22 C23 C13 123.2(10)
C22 C23 C24 102.8(9)
C13 C23 C24 133.1(10)
C25 C24 N5 111.9(9)
C25 C24 C23 141.5(10)
N5 C24 C23 105.9(8)
C24 C25 C1 132.4(10)
C24 C25 C50 103.7(9)
C1 C25 C50 123.5(9)
C27 C26 C31 116.6(9)
C27 C26 C5 122.5(9)
C31 C26 C5 120.8(9)
F1 C27 C26 120.0(9)
F1 C27 C28 117.8(9)
C26 C27 C28 122.3(9)
F2 C28 C27 121.3(9)
F2 C28 C29 118.4(9)
C27 C28 C29 120.2(10)
C30 C29 F3 121.0(10)
C30 C29 C28 118.8(9)
F3 C29 C28 120.2(9)
C29 C30 C31 121.7(9)
C29 C30 F4 119.3(9)
C31 C30 F4 118.6(10)
F5 C31 C30 119.6(8)
F5 C31 C26 120.1(8)
C30 C31 C26 120.3(9)
C37 C32 C33 115.4(11)
C37 C32 C10 123.6(10)
C33 C32 C10 121.1(10)
F6 C33 C34 119.3(11)
F6 C33 C32 118.5(11)
C34 C33 C32 122.2(12)
F7 C34 C35 121.1(12)
F7 C34 C33 118.5(13)
C35 C34 C33 120.3(12)
F8 C35 C34 119.9(12)
F8 C35 C36 120.7(12)
C34 C35 C36 119.4(12)
F9 C36 C35 119.9(11)
F9 C36 C37 119.7(12)
C35 C36 C37 120.4(12)
F10 C37 C36 117.6(11)
F10 C37 C32 120.2(11)
C36 C37 C32 122.3(11)
C39 C38 C43 115.8(10)
C39 C38 C15 122.0(10)
C43 C38 C15 122.2(9)
F11 C39 C38 120.4(10)
F11 C39 C40 116.5(10)
C38 C39 C40 123.0(10)
F12 C40 C39 122.0(11)
F12 C40 C41 118.4(11)
C39 C40 C41 119.6(11)
F13 C41 C42 119.7(11)
F13 C41 C40 120.7(11)
C42 C41 C40 119.6(11)
C41 C42 C43 119.9(11)
C41 C42 F14 120.3(11)
C43 C42 F14 119.8(11)
F15 C43 C42 118.1(10)
F15 C43 C38 119.7(10)
C42 C43 C38 122.2(11)
C49 C44 C45 118.0(10)
C49 C44 C20 122.3(10)
C45 C44 C20 119.7(10)
F16 C45 C44 122.0(10)
F16 C45 C46 116.1(10)
C44 C45 C46 121.7(10)
F17 C46 C47 121.7(11)
F17 C46 C45 121.7(10)
C47 C46 C45 116.5(10)
F18 C47 C46 118.1(10)
F18 C47 C48 119.3(10)
C46 C47 C48 122.4(11)
F19 C48 C49 122.0(10)
F19 C48 C47 119.8(10)
C49 C48 C47 118.2(9)
C44 C49 F20 119.8(10)
C44 C49 C48 122.9(10)
F20 C49 C48 117.2(9)
C55 C50 C51 116.7(10)
C55 C50 C25 109.2(9)
C51 C50 C25 133.9(10)
F21 C51 C52 117.9(10)
F21 C51 C50 121.0(11)
C52 C51 C50 121.1(11)
F22 C52 C53 118.9(11)
F22 C52 C51 121.3(10)
C53 C52 C51 119.7(11)
F23 C53 C52 118.3(10)
F23 C53 C54 118.9(10)
C52 C53 C54 122.5(11)
F24 C54 C53 121.5(10)
F24 C54 C55 121.5(9)
C53 C54 C55 116.9(10)
C50 C55 N5 108.7(9)
C50 C55 C54 122.6(10)
N5 C55 C54 128.7(9)
C4 N1 C1 108.3(8)
C4 N1 P1 124.8(7)
C1 N1 P1 126.2(7)
C9 N2 C6 110.7(8)
C9 N2 P1 124.3(6)
C6 N2 P1 124.8(7)
C11 N3 C14 107.3(8)
C22 N4 C16 136.7(9)
C22 N4 C19 109.3(9)
C16 N4 C19 113.6(8)
C21 N5 C55 142.2(9)
C21 N5 C24 111.1(9)
C55 N5 C24 106.1(8)
O1 P1 N2 118.2(4)
O1 P1 N1 112.9(4)
N2 P1 N1 98.8(4)
O1 P1 C12 112.8(4)
N2 P1 C12 98.2(5)
N1 P1 C12 114.5(5)
Cl3 C60 Cl1 115.3(15)
Cl3 C60 Cl4 109.4(9)
Cl1 C60 Cl4 105.7(9)
Cl3 C60 Cl2 120.4(8)
Cl1 C60 Cl2 105.8(8)
Cl4 C60 Cl2 98.0(12)
N6 C56 C57 144(4)
C56 C57 H19 109.5
C56 C57 H20 109.5
H19 C57 H20 109.5
C56 C57 H21 109.5
H19 C57 H21 109.5
H20 C57 H21 109.5

loop_
_geom_bond_atom_site_label_1
_geom_bond_atom_site_label_2
_geom_bond_distance
C1 C25 1.399(14)
C1 C2 1.402(14)
C1 N1 1.419(13)
C2 C3 1.395(15)
C2 H2 0.9500
C3 C4 1.343(14)
C3 H3 0.9500
C4 N1 1.400(12)
C4 C5 1.475(14)
C5 C6 1.360(13)
C5 C26 1.471(13)
C6 N2 1.414(12)
C6 C7 1.506(15)
C7 C8 1.555(14)
C7 H7 0.9900
C7 H7A 0.9900
C8 C9 1.521(13)
C8 H8 0.9900
C8 H8A 0.9900
C9 C10 1.371(13)
C9 N2 1.385(12)
C10 C11 1.437(13)
C10 C32 1.484(14)
C11 N3 1.357(11)
C11 C12 1.414(13)
C12 C13 1.400(13)
C12 P1 1.742(9)
C13 C23 1.390(14)
C13 C14 1.504(13)
C14 N3 1.374(13)
C14 C15 1.416(13)
C15 C16 1.383(14)
C15 C38 1.496(14)
C16 N4 1.363(12)
C16 C17 1.454(13)
C17 C18 1.395(15)
C17 H17 0.9500
C18 C19 1.434(13)
C18 H18 0.9500
C19 N4 1.388(13)
C19 C20 1.445(14)
C20 C21 1.371(13)
C20 C44 1.478(14)
C21 N5 1.391(12)
C21 C22 1.421(15)
C22 N4 1.327(13)
C22 C23 1.327(14)
C23 C24 1.519(14)
C24 C25 1.389(13)
C24 N5 1.417(13)
C25 C50 1.460(14)
C26 C27 1.352(12)
C26 C31 1.422(12)
C27 F1 1.350(10)
C27 C28 1.377(13)
C28 F2 1.350(11)
C28 C29 1.378(14)
C29 C30 1.340(14)
C29 F3 1.361(10)
C30 C31 1.368(13)
C30 F4 1.375(11)
C31 F5 1.325(10)
C32 C37 1.387(15)
C32 C33 1.404(15)
C33 F6 1.342(13)
C33 C34 1.390(16)
C34 F7 1.338(13)
C34 C35 1.353(17)
C35 F8 1.330(13)
C35 C36 1.377(16)
C36 F9 1.333(13)
C36 C37 1.386(15)
C37 F10 1.348(12)
C38 C39 1.358(14)
C38 C43 1.404(14)
C39 F11 1.336(11)
C39 C40 1.371(15)
C40 F12 1.335(12)
C40 C41 1.372(15)
C41 F13 1.353(12)
C41 C42 1.359(15)
C42 C43 1.364(15)
C42 F14 1.370(12)
C43 F15 1.346(11)
C44 C49 1.352(13)
C44 C45 1.384(14)
C45 F16 1.332(11)
C45 C46 1.421(15)
C46 F17 1.322(12)
C46 C47 1.374(14)
C47 F18 1.369(12)
C47 C48 1.381(14)
C48 F19 1.334(10)
C48 C49 1.378(15)
C49 F20 1.358(11)
C50 C55 1.392(13)
C50 C51 1.411(14)
C51 F21 1.350(12)
C51 C52 1.372(16)
C52 F22 1.329(12)
C52 C53 1.372(14)
C53 F23 1.363(12)
C53 C54 1.373(14)
C54 F24 1.339(11)
C54 C55 1.410(14)
C55 N5 1.402(12)
N1 P1 1.700(9)
N2 P1 1.687(8)
P1 O1 1.460(7)
Cl1 C60 1.677(17)
Cl2 C60 1.894(19)
C60 Cl3 1.61(2)
C60 Cl4 1.84(2)
C56 N6 1.161(5)
C56 C57 1.452(5)
C57 H19 0.9800
C57 H20 0.9800
C57 H21 0.9800

loop_
_geom_torsion_atom_site_label_1
_geom_torsion_atom_site_label_2
_geom_torsion_atom_site_label_3
_geom_torsion_atom_site_label_4
_geom_torsion
C25 C1 C2 C3 178.9(10)
N1 C1 C2 C3 0.8(12)
C1 C2 C3 C4 -2.3(13)
C2 C3 C4 N1 2.9(12)
C2 C3 C4 C5 -170.4(10)
C3 C4 C5 C6 -177.3(11)
N1 C4 C5 C6 10.2(15)
C3 C4 C5 C26 7.5(16)
N1 C4 C5 C26 -165.0(9)
C26 C5 C6 N2 178.6(9)
C4 C5 C6 N2 3.6(15)
C26 C5 C6 C7 -1.5(18)
C4 C5 C6 C7 -176.5(11)
C5 C6 C7 C8 -156.5(12)
N2 C6 C7 C8 23.5(12)
C6 C7 C8 C9 -15.4(12)
C7 C8 C9 C10 178.6(11)
C7 C8 C9 N2 2.3(12)
N2 C9 C10 C11 4.8(15)
C8 C9 C10 C11 -171.1(10)
N2 C9 C10 C32 -176.4(9)
C8 C9 C10 C32 7.8(17)
C9 C10 C11 N3 176.2(10)
C32 C10 C11 N3 -2.8(14)
C9 C10 C11 C12 -6.4(15)
C32 C10 C11 C12 174.7(10)
N3 C11 C12 C13 0.3(12)
C10 C11 C12 C13 -177.4(9)
N3 C11 C12 P1 160.7(7)
C10 C11 C12 P1 -17.0(14)
C11 C12 C13 C23 177.6(11)
P1 C12 C13 C23 19.9(17)
C11 C12 C13 C14 -0.8(11)
P1 C12 C13 C14 -158.5(9)
C23 C13 C14 N3 -177.4(10)
C12 C13 C14 N3 1.1(11)
C23 C13 C14 C15 -8.4(19)
C12 C13 C14 C15 170.1(11)
N3 C14 C15 C16 174.6(10)
C13 C14 C15 C16 6.4(19)
N3 C14 C15 C38 -5.1(14)
C13 C14 C15 C38 -173.3(10)
C14 C15 C16 N4 -2.6(17)
C38 C15 C16 N4 177.1(9)
C14 C15 C16 C17 -175.2(11)
C38 C15 C16 C17 4.5(17)
N4 C16 C17 C18 -4.4(12)
C15 C16 C17 C18 169.1(11)
C16 C17 C18 C19 3.5(13)
C17 C18 C19 N4 -1.3(12)
C17 C18 C19 C20 -172.0(15)
N4 C19 C20 C21 0.1(11)
C18 C19 C20 C21 170.8(15)
N4 C19 C20 C44 -176.3(9)
C18 C19 C20 C44 -6(2)
C19 C20 C21 N5 -172.5(16)
C44 C20 C21 N5 3(3)
C19 C20 C21 C22 0.5(12)
C44 C20 C21 C22 176.5(11)
C20 C21 C22 N4 -1.1(13)
N5 C21 C22 N4 175.1(9)
C20 C21 C22 C23 -174.0(10)
N5 C21 C22 C23 2.2(14)
N4 C22 C23 C13 -3(2)
C21 C22 C23 C13 167.3(11)
N4 C22 C23 C24 -174.0(13)
C21 C22 C23 C24 -3.5(14)
C12 C13 C23 C22 -171.9(11)
C14 C13 C23 C22 6.2(18)
C12 C13 C23 C24 -4(2)
C14 C13 C23 C24 173.9(10)
C22 C23 C24 C25 -165.7(14)
C13 C23 C24 C25 25(2)
C22 C23 C24 N5 3.4(12)
C13 C23 C24 N5 -166.1(12)
N5 C24 C25 C1 -167.3(11)
C23 C24 C25 C1 1(2)
N5 C24 C25 C50 5.2(11)
C23 C24 C25 C50 173.9(13)
C2 C1 C25 C24 146.3(12)
N1 C1 C25 C24 -36(2)
C2 C1 C25 C50 -24.8(17)
N1 C1 C25 C50 152.7(10)
C6 C5 C26 C27 118.2(12)
C4 C5 C26 C27 -66.6(13)
C6 C5 C26 C31 -65.8(13)
C4 C5 C26 C31 109.4(11)
C31 C26 C27 F1 178.6(9)
C5 C26 C27 F1 -5.2(15)
C31 C26 C27 C28 -1.7(15)
C5 C26 C27 C28 174.5(10)
F1 C27 C28 F2 0.9(15)
C26 C27 C28 F2 -178.7(9)
F1 C27 C28 C29 179.8(10)
C26 C27 C28 C29 0.1(16)
F2 C28 C29 C30 -177.9(10)
C27 C28 C29 C30 3.3(16)
F2 C28 C29 F3 0.7(15)
C27 C28 C29 F3 -178.1(9)
F3 C29 C30 C31 176.5(10)
C28 C29 C30 C31 -4.9(17)
F3 C29 C30 F4 3.4(17)
C28 C29 C30 F4 -177.9(10)
C29 C30 C31 F5 -176.0(10)
F4 C30 C31 F5 -2.9(16)
C29 C30 C31 C26 3.3(17)
F4 C30 C31 C26 176.3(9)
C27 C26 C31 F5 179.4(9)
C5 C26 C31 F5 3.1(15)
C27 C26 C31 C30 0.1(15)
C5 C26 C31 C30 -176.1(10)
C9 C10 C32 C37 -65.6(15)
C11 C10 C32 C37 113.3(11)
C9 C10 C32 C33 114.7(11)
C11 C10 C32 C33 -66.4(13)
C37 C32 C33 F6 178.0(9)
C10 C32 C33 F6 -2.3(15)
C37 C32 C33 C34 -3.3(16)
C10 C32 C33 C34 176.4(10)
F6 C33 C34 F7 -0.6(16)
C32 C33 C34 F7 -179.2(9)
F6 C33 C34 C35 -177.5(10)
C32 C33 C34 C35 3.9(18)
F7 C34 C35 F8 2.3(17)
C33 C34 C35 F8 179.1(10)
F7 C34 C35 C36 -179.2(10)
C33 C34 C35 C36 -2.4(18)
F8 C35 C36 F9 -1.8(17)
C34 C35 C36 F9 179.7(11)
F8 C35 C36 C37 179.2(10)
C34 C35 C36 C37 0.7(18)
F9 C36 C37 F10 0.7(17)
C35 C36 C37 F10 179.8(10)
F9 C36 C37 C32 -179.4(10)
C35 C36 C37 C32 -0.3(18)
C33 C32 C37 F10 -178.5(9)
C10 C32 C37 F10 1.8(16)
C33 C32 C37 C36 1.6(16)
C10 C32 C37 C36 -178.1(10)
C16 C15 C38 C39 -114.4(12)
C14 C15 C38 C39 65.3(14)
C16 C15 C38 C43 64.7(14)
C14 C15 C38 C43 -115.5(12)
C43 C38 C39 F11 -177.3(9)
C15 C38 C39 F11 1.9(15)
C43 C38 C39 C40 -0.7(16)
C15 C38 C39 C40 178.5(11)
F11 C39 C40 F12 -3.6(16)
C38 C39 C40 F12 179.6(10)
F11 C39 C40 C41 177.2(10)
C38 C39 C40 C41 0.5(18)
F12 C40 C41 F13 2.7(17)
C39 C40 C41 F13 -178.1(10)
F12 C40 C41 C42 -179.7(10)
C39 C40 C41 C42 -0.5(18)
F13 C41 C42 C43 178.3(11)
C40 C41 C42 C43 0.7(18)
F13 C41 C42 F14 -1.4(17)
C40 C41 C42 F14 -179.0(10)
C41 C42 C43 F15 178.9(11)
F14 C42 C43 F15 -1.3(17)
C41 C42 C43 C38 -1.0(18)
F14 C42 C43 C38 178.8(10)
C39 C38 C43 F15 -178.9(9)
C15 C38 C43 F15 1.9(16)
C39 C38 C43 C42 0.9(17)
C15 C38 C43 C42 -178.3(11)
C21 C20 C44 C49 68.8(16)
C19 C20 C44 C49 -115.8(11)
C21 C20 C44 C45 -112.6(13)
C19 C20 C44 C45 62.8(13)
C49 C44 C45 F16 -179.6(8)
C20 C44 C45 F16 1.7(14)
C49 C44 C45 C46 -5.1(14)
C20 C44 C45 C46 176.2(9)
F16 C45 C46 F17 -1.7(14)
C44 C45 C46 F17 -176.4(8)
F16 C45 C46 C47 -178.9(8)
C44 C45 C46 C47 6.3(15)
F17 C46 C47 F18 3.3(14)
C45 C46 C47 F18 -179.4(8)
F17 C46 C47 C48 177.7(9)
C45 C46 C47 C48 -5.1(15)
F18 C47 C48 F19 -5.7(14)
C46 C47 C48 F19 -180.0(9)
F18 C47 C48 C49 177.0(9)
C46 C47 C48 C49 2.7(16)
C45 C44 C49 F20 178.4(8)
C20 C44 C49 F20 -2.9(14)
C45 C44 C49 C48 2.6(15)
C20 C44 C49 C48 -178.8(9)
F19 C48 C49 C44 -178.6(8)
C47 C48 C49 C44 -1.3(16)
F19 C48 C49 F20 5.4(15)
C47 C48 C49 F20 -177.3(8)
C24 C25 C50 C55 -6.2(11)
C1 C25 C50 C55 167.1(10)
C24 C25 C50 C51 169.4(11)
C1 C25 C50 C51 -17.3(19)
C55 C50 C51 F21 170.9(9)
C25 C50 C51 F21 -4.4(19)
C55 C50 C51 C52 -7.1(16)
C25 C50 C51 C52 177.6(11)
F21 C51 C52 F22 2.0(16)
C50 C51 C52 F22 -179.9(9)
F21 C51 C52 C53 -175.3(9)
C50 C51 C52 C53 2.8(17)
F22 C52 C53 F23 0.2(15)
C51 C52 C53 F23 177.5(10)
F22 C52 C53 C54 -175.1(10)
C51 C52 C53 C54 2.2(17)
F23 C53 C54 F24 -2.0(15)
C52 C53 C54 F24 173.3(9)
F23 C53 C54 C55 -177.8(9)
C52 C53 C54 C55 -2.5(16)
C51 C50 C55 N5 -171.4(9)
C25 C50 C55 N5 5.0(11)
C51 C50 C55 C54 6.8(15)
C25 C50 C55 C54 -176.7(9)
F24 C54 C55 C50 -178.0(8)
C53 C54 C55 C50 -2.2(15)
F24 C54 C55 N5 -0.1(16)
C53 C54 C55 N5 175.6(10)
C3 C4 N1 C1 -2.4(11)
C5 C4 N1 C1 171.5(9)
C3 C4 N1 P1 -173.3(8)
C5 C4 N1 P1 0.6(13)
C25 C1 N1 C4 -177.0(11)
C2 C1 N1 C4 0.9(11)
C25 C1 N1 P1 -6.2(16)
C2 C1 N1 P1 171.7(7)
C10 C9 N2 C6 -163.5(9)
C8 C9 N2 C6 13.0(12)
C10 C9 N2 P1 22.0(15)
C8 C9 N2 P1 -161.5(7)
C5 C6 N2 C9 156.8(10)
C7 C6 N2 C9 -23.2(12)
C5 C6 N2 P1 -28.8(14)
C7 C6 N2 P1 151.3(8)
C12 C11 N3 C14 0.4(11)
C10 C11 N3 C14 178.1(9)
C15 C14 N3 C11 -171.9(9)
C13 C14 N3 C11 -0.9(11)
C23 C22 N4 C16 1(2)
C21 C22 N4 C16 -170.6(11)
C23 C22 N4 C19 172.3(14)
C21 C22 N4 C19 1.2(13)
C15 C16 N4 C22 1(2)
C17 C16 N4 C22 175.2(12)
C15 C16 N4 C19 -170.7(9)
C17 C16 N4 C19 3.7(12)
C18 C19 N4 C22 -175.5(9)
C20 C19 N4 C22 -0.8(12)
C18 C19 N4 C16 -1.6(12)
C20 C19 N4 C16 173.0(9)
C20 C21 N5 C55 -18(3)
C22 C21 N5 C55 168.9(12)
C20 C21 N5 C24 173.7(16)
C22 C21 N5 C24 0.4(11)
C50 C55 N5 C21 -170.7(12)
C54 C55 N5 C21 11(2)
C50 C55 N5 C24 -1.8(11)
C54 C55 N5 C24 -179.9(10)
C25 C24 N5 C21 170.4(9)
C23 C24 N5 C21 -2.3(11)
C25 C24 N5 C55 -2.3(11)
C23 C24 N5 C55 -175.0(8)
C9 N2 P1 O1 84.4(9)
C6 N2 P1 O1 -89.4(9)
C9 N2 P1 N1 -153.6(9)
C6 N2 P1 N1 32.6(9)
C9 N2 P1 C12 -37.1(10)
C6 N2 P1 C12 149.2(9)
C4 N1 P1 O1 107.4(8)
C1 N1 P1 O1 -61.9(9)
C4 N1 P1 N2 -18.4(9)
C1 N1 P1 N2 172.3(8)
C4 N1 P1 C12 -121.7(8)
C1 N1 P1 C12 69.0(9)
C13 C12 P1 O1 63.2(11)
C11 C12 P1 O1 -92.0(9)
C13 C12 P1 N2 -171.4(10)
C11 C12 P1 N2 33.3(9)
C13 C12 P1 N1 -67.7(11)
C11 C12 P1 N1 137.0(8)
